data_2008778
loop_
_publ_author_name
'Branco, Marcelo Cardoso'
'Gambardella, Maria Teresa do P.'
'Vasconcellos, Mario L. A. A.'
'Barreiros, Uendel G.'

_publ_section_title
;(1<i>R</i>,2<i>R</i>,3<i>R</i>,3'<i>R</i>,4<i>R</i>)-3-[(2-Furyl)hydroxymethyl]-1,7,7-trimethylbicyclo[2.2.1]heptan-2-ol,
 a new camphor-based chiral auxiliary
;
_journal_issue 8
_journal_name_full 'Acta Crystallographica Section C'
_journal_page_first 1295
_journal_page_last 1297
_journal_paper_doi 10.1107/S0108270199000645
_journal_volume 55
_journal_year 1999
_chemical_formula_moiety 'C15 H22 O3'
_chemical_formula_sum 'C15 H22 O3'
_chemical_formula_weight 250.33
_chemical_name_systematic
;
DM08
;
_space_group_IT_number 4
_symmetry_cell_setting monoclinic
_symmetry_space_group_name_Hall 'P 2yb'
_symmetry_space_group_name_H-M 'P 1 21 1'
_audit_creation_method SHELXL
_cell_angle_alpha 90.00
_cell_angle_beta 106.440(10)
_cell_angle_gamma 90.00
_cell_formula_units_Z 2
_cell_length_a 7.5810(10)
_cell_length_b 8.6630(10)
_cell_length_c 11.4750(10)
_cell_measurement_reflns_used 19
_cell_measurement_temperature 293(2)
_cell_measurement_theta_max 18.59
_cell_measurement_theta_min 9.81
_cell_volume 722.80(15)
_computing_cell_refinement 'CAD-4 Software'
_computing_data_collection 'CAD-4 Software (Enraf-Nonius, 1989)'
_computing_data_reduction 'XCAD4 (Harms, 1997)'
_computing_molecular_graphics 'ZORTEP and XPMA (Zsolnai, 1994)'
_computing_publication_material SHELXL93
_computing_structure_refinement 'SHELXL93 (Sheldrick, 1993)'
_computing_structure_solution 'SHELXS86 (Sheldrick, 1990)'
_diffrn_ambient_temperature 293(2)
_diffrn_measurement_device 'Enraf-Nonius CAD-4'
_diffrn_measurement_method \w/2\q
_diffrn_radiation_monochromator graphite
_diffrn_radiation_source 'fine-focus sealed tube'
_diffrn_radiation_type MoK\a
_diffrn_radiation_wavelength 0.71073
_diffrn_reflns_av_R_equivalents 0.0132
_diffrn_reflns_av_sigmaI/netI 0.0827
_diffrn_reflns_limit_h_max 10
_diffrn_reflns_limit_h_min -9
_diffrn_reflns_limit_k_max 11
_diffrn_reflns_limit_k_min 0
_diffrn_reflns_limit_l_max 0
_diffrn_reflns_limit_l_min -15
_diffrn_reflns_number 1934
_diffrn_reflns_theta_max 28.97
_diffrn_reflns_theta_min 2.80
_diffrn_standards_decay_% <1
_diffrn_standards_interval_time 120
_diffrn_standards_number 3
_exptl_absorpt_coefficient_mu 0.079
_exptl_absorpt_correction_type none
_exptl_crystal_colour colourless
_exptl_crystal_density_diffrn 1.150
_exptl_crystal_density_meas ?
_exptl_crystal_density_method none
_exptl_crystal_description prism
_exptl_crystal_F_000 272
_exptl_crystal_size_max 0.15
_exptl_crystal_size_mid 0.10
_exptl_crystal_size_min 0.08
_refine_diff_density_max 0.147
_refine_diff_density_min -0.193
_refine_ls_abs_structure_details
;
correct enantiomer chosen on the basis of the  known
absolute configuration of the 1-(R)-(+)-camphor
used in the synthesis
;
_refine_ls_extinction_method none
_refine_ls_goodness_of_fit_all 0.905
_refine_ls_goodness_of_fit_obs 1.184
_refine_ls_hydrogen_treatment constr
_refine_ls_matrix_type full
_refine_ls_number_parameters 163
_refine_ls_number_reflns 1859
_refine_ls_number_restraints 1
_refine_ls_restrained_S_all 0.905
_refine_ls_restrained_S_obs 1.184
_refine_ls_R_factor_all 0.110
_refine_ls_R_factor_obs 0.052
_refine_ls_shift/esd_max 0.000
_refine_ls_shift/esd_mean 0.000
_refine_ls_structure_factor_coef Fsqd
_refine_ls_weighting_details 'w = 1/[\s^2^(Fo^2^)+(0.0616P)^2^] where P=(Fo^2^+2Fc^2^)/3'
_refine_ls_weighting_scheme calc
_refine_ls_wR_factor_all 0.122
_refine_ls_wR_factor_obs 0.110
_reflns_number_observed 966
_reflns_number_total 1859
_reflns_observed_criterion I>2\s(I)
_cod_data_source_file fr1146.cif
_cod_data_source_block global
_cod_depositor_comments
;
The following automatic conversions were performed:

'_exptl_crystal_density_meas' value 'not measured' was changed to '?'
- the value is perceived as not measured.

Automatic conversion script
Id: cif_fix_values 3008 2015-01-20 13:52:24Z robertas 

The following automatic conversions were performed:

'_refine_ls_weighting_scheme' value 'calc w =
1/[\s^2^(Fo^2^)+(0.0616P)^2^] where P=(Fo^2^+2Fc^2^)/3' was changed
to 'calc'. New tag '_refine_ls_weighting_details' was created. The
value of the new tag was set to 'w = 1/[\s^2^(Fo^2^)+(0.0616P)^2^]
where P=(Fo^2^+2Fc^2^)/3'.

Automatic conversion script
Id: cif_fix_values 3143 2015-03-26 13:38:13Z robertas 
;
_cod_original_cell_volume 722.80(10)
_cod_original_sg_symbol_H-M 'P 21'
_cod_database_code 2008778

loop_
_symmetry_equiv_pos_as_xyz
'x, y, z'
'-x, y+1/2, -z'

loop_
_atom_site_aniso_label
_atom_site_aniso_U_11
_atom_site_aniso_U_22
_atom_site_aniso_U_33
_atom_site_aniso_U_12
_atom_site_aniso_U_13
_atom_site_aniso_U_23
C2 0.043(2) 0.053(2) 0.053(2) -0.003(2) 0.012(2) 0.005(2)
C1 0.062(2) 0.049(2) 0.053(2) -0.013(2) 0.006(2) -0.001(2)
C6 0.056(2) 0.088(3) 0.075(3) -0.005(2) -0.002(2) 0.018(2)
C5 0.074(3) 0.067(3) 0.067(3) 0.013(2) -0.007(2) 0.009(2)
C4 0.061(2) 0.049(2) 0.055(2) -0.006(2) 0.009(2) 0.010(2)
C3 0.043(2) 0.038(2) 0.051(2) 0.002(2) 0.0094(14) -0.001(2)
C7 0.078(2) 0.048(2) 0.048(2) -0.009(2) 0.013(2) -0.005(2)
C8 0.088(3) 0.061(2) 0.077(3) 0.003(3) 0.038(2) -0.018(2)
C9 0.122(4) 0.089(3) 0.062(3) -0.012(3) 0.019(3) -0.005(3)
C10 0.102(3) 0.072(3) 0.074(3) -0.040(3) 0.002(3) -0.004(2)
C3' 0.045(2) 0.040(2) 0.054(2) 0.001(2) 0.016(2) -0.004(2)
C11 0.050(2) 0.040(2) 0.059(2) 0.000(2) 0.015(2) -0.008(2)
C12 0.047(2) 0.058(3) 0.104(3) -0.007(2) 0.017(2) 0.002(2)
C13 0.060(3) 0.075(3) 0.093(3) -0.023(2) 0.022(2) -0.003(2)
C14 0.084(3) 0.043(2) 0.080(3) -0.022(2) 0.015(2) 0.003(2)
O1 0.0592(14) 0.0415(12) 0.0576(14) -0.0056(11) 0.0117(11) 0.0107(11)
O2 0.0584(13) 0.0387(12) 0.0524(14) -0.0019(11) 0.0069(10) -0.0033(11)
O3 0.0644(14) 0.0391(13) 0.090(2) -0.0003(14) 0.0228(12) -0.0003(15)

loop_
_atom_site_label
_atom_site_fract_x
_atom_site_fract_y
_atom_site_fract_z
_atom_site_U_iso_or_equiv
_atom_site_thermal_displace_type
_atom_site_calc_flag
_atom_site_refinement_flags
_atom_site_occupancy
_atom_site_disorder_group
_atom_site_type_symbol
C2 1.1429(4) 0.5003(4) 0.1797(3) 0.0501(9) Uani d . 1 . C
H1 1.2384(4) 0.4889(4) 0.1379(3) 0.060 Uiso calc R 1 . H
C1 1.2321(5) 0.5428(5) 0.3141(3) 0.0571(9) Uani d . 1 . C
C6 1.3921(5) 0.4263(5) 0.3568(4) 0.0773(13) Uani d . 1 . C
H3A 1.4754(5) 0.4574(5) 0.4341(4) 0.093 Uiso calc R 1 . H
H3B 1.4608(5) 0.4176(5) 0.2974(4) 0.093 Uiso calc R 1 . H
C5 1.2961(5) 0.2714(5) 0.3693(4) 0.0749(12) Uani d . 1 . C
H4A 1.3259(5) 0.1918(5) 0.3185(4) 0.090 Uiso calc R 1 . H
H4B 1.3300(5) 0.2361(5) 0.4529(4) 0.090 Uiso calc R 1 . H
C4 1.0934(5) 0.3152(4) 0.3257(3) 0.0565(9) Uani d . 1 . C
H5 1.0106(5) 0.2423(4) 0.3490(3) 0.068 Uiso calc R 1 . H
C3 1.0522(4) 0.3409(4) 0.1874(3) 0.0448(8) Uani d . 1 . C
H6 1.1232(4) 0.2636(4) 0.1573(3) 0.054 Uiso calc R 1 . H
C7 1.0938(5) 0.4798(4) 0.3789(3) 0.0588(9) Uani d . 1 . C
C8 0.9074(5) 0.5583(5) 0.3478(4) 0.0721(11) Uani d . 1 . C
H8A 0.8284(13) 0.504(2) 0.386(2) 0.108 Uiso calc R 1 . H
H8B 0.8537(18) 0.557(3) 0.2613(4) 0.108 Uiso calc R 1 . H
H8C 0.9221(7) 0.6631(11) 0.376(2) 0.108 Uiso calc R 1 . H
C9 1.1680(7) 0.4840(6) 0.5193(4) 0.0925(15) Uani d . 1 . C
H9A 1.286(2) 0.435(4) 0.5442(4) 0.139 Uiso calc R 1 . H
H9B 1.084(3) 0.431(3) 0.5541(4) 0.139 Uiso calc R 1 . H
H9C 1.180(4) 0.5893(6) 0.5465(4) 0.139 Uiso calc R 1 . H
C10 1.2891(6) 0.7119(5) 0.3340(4) 0.0874(15) Uani d . 1 . C
H10A 1.1853(13) 0.7766(5) 0.298(3) 0.131 Uiso calc R 1 . H
H10B 1.386(3) 0.7326(10) 0.297(2) 0.131 Uiso calc R 1 . H
H10C 1.332(4) 0.7327(10) 0.4195(4) 0.131 Uiso calc R 1 . H
C3' 0.8544(4) 0.3294(4) 0.1080(3) 0.0461(8) Uani d . 1 . C
H11 0.7819(4) 0.4114(4) 0.1312(3) 0.055 Uiso calc R 1 . H
C11 0.7664(4) 0.1776(4) 0.1170(3) 0.0496(8) Uani d . 1 . C
C12 0.5965(5) 0.1408(5) 0.1168(4) 0.0707(12) Uani d . 1 . C
H13 0.4998(5) 0.2089(5) 0.1118(4) 0.085 Uiso calc R 1 . H
C13 0.5904(6) -0.0233(5) 0.1255(4) 0.0761(12) Uani d . 1 . C
H14 0.4890(6) -0.0830(5) 0.1265(4) 0.091 Uiso calc R 1 . H
C14 0.7555(6) -0.0730(5) 0.1319(4) 0.0707(12) Uani d . 1 . C
H15 0.7906(6) -0.1762(5) 0.1387(4) 0.085 Uiso calc R 1 . H
O1 1.0060(3) 0.6077(2) 0.1149(2) 0.0537(6) Uani d . 1 . O
HO1 1.0523(3) 0.6786(3) 0.0779(3) 0.064 Uiso d R 1 . H
O2 0.8497(3) 0.3505(2) -0.0180(2) 0.0516(6) Uani d . 1 . O
HO2 0.9033(3) 0.4374(3) -0.0226(3) 0.062 Uiso d R 1 . H
O3 0.8700(3) 0.0482(3) 0.1274(2) 0.0643(7) Uani d . 1 . O

loop_
_atom_type_symbol
_atom_type_description
_atom_type_scat_dispersion_real
_atom_type_scat_dispersion_imag
_atom_type_scat_source
C C 0.0033 0.0016 'International Tables Vol C Tables 4.2.6.8 and 6.1.1.4'
O O 0.0106 0.0060 'International Tables Vol C Tables 4.2.6.8 and 6.1.1.4'
H H 0.0000 0.0000 'International Tables Vol C Tables 4.2.6.8 and 6.1.1.4'

loop_
_geom_angle_atom_site_label_1
_geom_angle_atom_site_label_2
_geom_angle_atom_site_label_3
_geom_angle
_geom_angle_publ_flag
O1 C2 C1 114.3(3) no
O1 C2 C3 109.8(2) no
C1 C2 C3 103.4(3) no
C10 C1 C2 113.8(3) no
C10 C1 C7 118.0(4) no
C2 C1 C7 103.4(3) no
C10 C1 C6 114.5(3) no
C2 C1 C6 104.1(3) no
C7 C1 C6 101.3(3) no
C1 C6 C5 104.3(3) no
C4 C5 C6 102.2(3) no
C5 C4 C3 105.4(3) no
C5 C4 C7 102.1(3) no
C3 C4 C7 104.4(3) no
C3' C3 C4 119.0(3) no
C3' C3 C2 113.6(3) no
C4 C3 C2 102.8(3) no
C8 C7 C1 116.2(3) no
C8 C7 C9 105.9(3) no
C1 C7 C9 113.3(3) no
C8 C7 C4 115.0(3) no
C1 C7 C4 93.5(3) no
C9 C7 C4 113.0(3) no
O2 C3' C11 107.2(3) no
O2 C3' C3 109.3(2) no
C11 C3' C3 113.6(3) no
C12 C11 O3 109.8(3) no
C12 C11 C3' 131.7(3) no
O3 C11 C3' 118.5(3) no
C11 C12 C13 106.9(4) no
C14 C13 C12 106.4(4) no
C13 C14 O3 110.6(4) no
C11 O3 C14 106.2(3) no

loop_
_geom_bond_atom_site_label_1
_geom_bond_atom_site_label_2
_geom_bond_site_symmetry_2
_geom_bond_distance
_geom_bond_publ_flag
C2 O1 . 1.435(4) no
C2 C1 . 1.543(5) no
C2 C3 . 1.556(5) no
C1 C10 . 1.526(5) no
C1 C7 . 1.546(5) no
C1 C6 . 1.547(6) no
C6 C5 . 1.552(6) no
C5 C4 . 1.523(5) no
C4 C3 . 1.545(4) no
C4 C7 . 1.551(5) no
C3 C3' . 1.522(4) no
C7 C8 . 1.517(5) no
C7 C9 . 1.549(5) no
C3' O2 . 1.448(4) no
C3' C11 . 1.491(4) no
C11 C12 . 1.327(5) no
C11 O3 . 1.354(4) no
C12 C13 . 1.426(6) no
C13 C14 . 1.305(6) no
C14 O3 . 1.373(4) no

loop_
_geom_hbond_atom_site_label_D
_geom_hbond_atom_site_label_H
_geom_hbond_atom_site_label_A
_geom_hbond_site_symmetry_A
_geom_hbond_distance_DH
_geom_hbond_distance_HA
_geom_hbond_distance_DA
_geom_hbond_angle_DHA
O2 HO2 O1 . 0.86 2.14 2.770(3) 130
O1 HO1 O2 2_755 0.88 1.88 2.747(3) 171

loop_
_geom_torsion_atom_site_label_1
_geom_torsion_atom_site_label_2
_geom_torsion_atom_site_label_3
_geom_torsion_atom_site_label_4
_geom_torsion
_geom_torsion_publ_flag
O1 C2 C1 C10 -46.1(4) ?
C3 C2 C1 C10 -165.3(3) ?
O1 C2 C1 C7 83.1(3) ?
C3 C2 C1 C7 -36.2(3) ?
O1 C2 C1 C6 -171.4(3) ?
C3 C2 C1 C6 69.3(3) ?
C10 C1 C6 C5 161.1(4) ?
C2 C1 C6 C5 -74.1(4) ?
C7 C1 C6 C5 33.0(4) ?
C1 C6 C5 C4 3.1(4) ?
C6 C5 C4 C3 70.7(4) ?
C6 C5 C4 C7 -38.2(4) ?
C5 C4 C3 C3' 158.3(3) ?
C7 C4 C3 C3' -94.5(3) ?
C5 C4 C3 C2 -75.2(3) ?
C7 C4 C3 C2 32.0(3) ?
O1 C2 C3 C3' 10.0(4) ?
C1 C2 C3 C3' 132.3(3) ?
O1 C2 C3 C4 -119.9(3) ?
C1 C2 C3 C4 2.4(3) ?
C10 C1 C7 C8 59.9(5) ?
C2 C1 C7 C8 -66.7(4) ?
C6 C1 C7 C8 -174.3(3) ?
C10 C1 C7 C9 -63.1(5) ?
C2 C1 C7 C9 170.3(3) ?
C6 C1 C7 C9 62.8(4) ?
C10 C1 C7 C4 -180.0(3) ?
C2 C1 C7 C4 53.4(3) ?
C6 C1 C7 C4 -54.1(3) ?
C5 C4 C7 C8 178.6(3) ?
C3 C4 C7 C8 68.9(4) ?
C5 C4 C7 C1 57.4(3) ?
C3 C4 C7 C1 -52.2(3) ?
C5 C4 C7 C9 -59.7(4) ?
C3 C4 C7 C9 -169.4(3) ?
C4 C3 C3' O2 -177.4(3) yes
C2 C3 C3' O2 61.4(3) yes
C4 C3 C3' C11 -57.8(4) yes
C2 C3 C3' C11 -179.0(3) yes
O2 C3' C11 C12 -96.7(5) yes
C3 C3' C11 C12 142.5(4) yes
O2 C3' C11 O3 83.3(3) yes
C3 C3' C11 O3 -37.6(4) yes
O3 C11 C12 C13 -1.0(5) ?
C3' C11 C12 C13 178.9(4) ?
C11 C12 C13 C14 0.8(6) ?
C12 C13 C14 O3 -0.3(5) ?
C12 C11 O3 C14 0.9(4) ?
C3' C11 O3 C14 -179.1(3) ?
C13 C14 O3 C11 -0.3(4) ?

loop_
_cod_related_entry_id
_cod_related_entry_database
_cod_related_entry_code
1 ChemSpider 9023599
